data_7063497
loop_
_publ_author_name
'Smirnova, Ksenia S.'
'Sanzhenakova, Elizaveta A.'
'Eltsov, Ilia V.'
'Pozdnyakov, Ivan P.'
'Russkikh, Alena A.'
'Dotsenko, Victor V.'
'Lider, Elizaveta V.'

_publ_section_title
;
 Photoluminescent lanthanide(iii) coordination polymers based on
 2-{[(4-methylphenyl)amino]methylene}-5,5-dimethylcyclohexane-1,3-dione
;
_journal_issue 43
_journal_name_full 'New Journal of Chemistry'
_journal_page_first 18536
_journal_page_last 18545
_journal_paper_doi 10.1039/D4NJ03444A
_journal_volume 48
_journal_year 2024
_chemical_formula_moiety 'C32 H38 N5 O13 Tb'
_chemical_formula_sum 'C32 H38 N5 O13 Tb'
_chemical_formula_weight 859.59
_space_group_crystal_system monoclinic
_space_group_IT_number 15
_space_group_name_Hall '-C 2yc'
_space_group_name_H-M_alt 'C 1 2/c 1'
_atom_sites_solution_hydrogens geom
_atom_sites_solution_primary dual
_audit_creation_date 2024-03-11
_audit_creation_method
;
Olex2 1.3
(compiled 2020.11.12 svn.r5f609507 for OlexSys, GUI svn.r6408)
;
_audit_update_record
;
2024-09-30 deposited with the CCDC.	2024-10-09 downloaded from the CCDC.
;
_cell_angle_alpha 90
_cell_angle_beta 93.1040(10)
_cell_angle_gamma 90
_cell_formula_units_Z 4
_cell_length_a 14.5270(3)
_cell_length_b 11.6368(2)
_cell_length_c 20.4175(3)
_cell_measurement_reflns_used 9172
_cell_measurement_temperature 150.0
_cell_measurement_theta_max 33.14
_cell_measurement_theta_min 2.24
_cell_volume 3446.47(11)
_computing_cell_refinement 'Bruker SAINT'
_computing_data_collection 'Bruker APEX3'
_computing_data_reduction 'Bruker SAINT'
_computing_molecular_graphics 'Olex2 1.3 (Dolomanov et al., 2009)'
_computing_publication_material 'Olex2 1.3 (Dolomanov et al., 2009)'
_computing_structure_refinement 'SHELXL 2014/7 (Sheldrick, 2015)'
_computing_structure_solution 'SHELXT 2014/5 (Sheldrick, 2014)'
_diffrn_ambient_temperature 150.0
_diffrn_measured_fraction_theta_full 1.000
_diffrn_measured_fraction_theta_max 0.998
_diffrn_measurement_device_type 'Bruker D8 Venture diffractometer'
_diffrn_measurement_method '\f and \w scans'
_diffrn_radiation_type MoK\a
_diffrn_radiation_wavelength 0.71073
_diffrn_reflns_av_R_equivalents 0.0402
_diffrn_reflns_av_unetI/netI 0.0435
_diffrn_reflns_Laue_measured_fraction_full 1.000
_diffrn_reflns_Laue_measured_fraction_max 0.998
_diffrn_reflns_limit_h_max 22
_diffrn_reflns_limit_h_min -18
_diffrn_reflns_limit_k_max 17
_diffrn_reflns_limit_k_min -13
_diffrn_reflns_limit_l_max 29
_diffrn_reflns_limit_l_min -31
_diffrn_reflns_number 22222
_diffrn_reflns_point_group_measured_fraction_full 1.000
_diffrn_reflns_point_group_measured_fraction_max 0.998
_diffrn_reflns_theta_full 25.242
_diffrn_reflns_theta_max 33.154
_diffrn_reflns_theta_min 1.998
_diffrn_source_current 1.4
_diffrn_source_power 0.07
_diffrn_source_voltage 50.0
_diffrn_standards_number 0
_exptl_absorpt_coefficient_mu 2.125
_exptl_absorpt_correction_T_max 0.7465
_exptl_absorpt_correction_T_min 0.6361
_exptl_absorpt_correction_type multi-scan
_exptl_absorpt_process_details
;
SADABS-2016/2 (Bruker,2016/2) was used for absorption correction.
wR2(int) was 0.0659 before and 0.0473 after correction.
The Ratio of minimum to maximum transmission is 0.8521.
The \l/2 correction factor is Not present.
;
_exptl_crystal_colour 'light yellow'
_exptl_crystal_colour_modifier light
_exptl_crystal_colour_primary yellow
_exptl_crystal_density_diffrn 1.657
_exptl_crystal_description needle
_exptl_crystal_F_000 1736
_exptl_crystal_size_max 0.09
_exptl_crystal_size_mid 0.04
_exptl_crystal_size_min 0.025
_refine_diff_density_max 0.635
_refine_diff_density_min -0.537
_refine_diff_density_rms 0.114
_refine_ls_extinction_method none
_refine_ls_goodness_of_fit_ref 1.047
_refine_ls_hydrogen_treatment constr
_refine_ls_matrix_type full
_refine_ls_number_parameters 235
_refine_ls_number_reflns 6564
_refine_ls_number_restraints 0
_refine_ls_restrained_S_all 1.047
_refine_ls_R_factor_all 0.0318
_refine_ls_R_factor_gt 0.0273
_refine_ls_shift/su_max 0.002
_refine_ls_shift/su_mean 0.000
_refine_ls_structure_factor_coef Fsqd
_refine_ls_weighting_details 'w=1/[\s^2^(Fo^2^)+(0.0256P)^2^+0.1305P] where P=(Fo^2^+2Fc^2^)/3'
_refine_ls_weighting_scheme calc
_refine_ls_wR_factor_gt 0.0567
_refine_ls_wR_factor_ref 0.0588
_reflns_Friedel_coverage 0.000
_reflns_number_gt 5956
_reflns_number_total 6564
_reflns_threshold_expression 'I > 2\s(I)'
_cod_data_source_file d4nj03444a2.cif
_cod_data_source_block 20ypp-8
_cod_depositor_comments 'Adding full bibliography for 7063497--7063502.cif.'
_cod_database_code 7063497
_shelx_shelxl_version_number 2014/7
_shelx_space_group_comment
;
The symmetry employed for this shelxl refinement is uniquely defined
by the following loop, which should always be used as a source of
symmetry information in preference to the above space-group names.
They are only intended as comments.
;
_shelx_estimated_absorpt_t_max 0.949
_shelx_estimated_absorpt_t_min 0.832
_olex2_refinement_description
;
1. Fixed Uiso
 At 1.2 times of:
  All C(H) groups, All C(H,H) groups, All N(H) groups
 At 1.5 times of:
  All C(H,H,H) groups
2.a Secondary CH2 refined with riding coordinates:
 C2(H2A,H2B), C6(H6A,H6B)
2.b Aromatic/amide H refined with riding coordinates:
 N1(H1), C9(H9), C11(H11), C16(H16), C15(H15), C12(H12)
2.c Idealised Me refined as rotating group:
 C5(H5A,H5B,H5C), C4(H4A,H4B,H4C), C14(H14A,H14B,H14C)
;
_olex2_submission_special_instructions 'No special instructions were received'

loop_
_space_group_symop_operation_xyz
'x, y, z'
'-x, y, -z+1/2'
'x+1/2, y+1/2, z'
'-x+1/2, y+1/2, -z+1/2'
'-x, -y, -z'
'x, -y, z-1/2'
'-x+1/2, -y+1/2, -z'
'x+1/2, -y+1/2, z-1/2'

loop_
_atom_site_label
_atom_site_type_symbol
_atom_site_fract_x
_atom_site_fract_y
_atom_site_fract_z
_atom_site_U_iso_or_equiv
_atom_site_adp_type
_atom_site_occupancy
_atom_site_site_symmetry_order
_atom_site_calc_flag
_atom_site_refinement_flags_posn
_atom_site_refinement_flags_adp
_atom_site_refinement_flags_occupancy
_atom_site_disorder_assembly
_atom_site_disorder_group
Tb1 Tb 0.5000 0.63370(2) 0.7500 0.00991(3) Uani 1 2 d S T P . .
O4 O 0.57044(9) 0.64194(11) 0.63831(7) 0.0181(3) Uani 1 1 d . . . . .
O3 O 0.43272(9) 0.57514(12) 0.64234(6) 0.0193(3) Uani 1 1 d . . . . .
O6 O 0.50623(9) 0.82689(11) 0.80306(6) 0.0185(3) Uani 1 1 d . . . . .
O2 O 0.15702(8) 0.21536(11) 0.75237(6) 0.0171(3) Uani 1 1 d . . . . .
O1 O 0.40514(9) 0.47184(11) 0.76251(7) 0.0194(3) Uani 1 1 d . . . . .
O5 O 0.49345(11) 0.59538(16) 0.54766(7) 0.0326(4) Uani 1 1 d . . . . .
N2 N 0.49875(11) 0.60489(13) 0.60685(8) 0.0164(3) Uani 1 1 d . . . . .
N3 N 0.5000 0.88509(18) 0.7500 0.0181(4) Uani 1 2 d S T P . .
O7 O 0.5000 0.98944(16) 0.7500 0.0324(5) Uani 1 2 d S T P . .
N1 N 0.20138(11) 0.34162(13) 0.64506(8) 0.0169(3) Uani 1 1 d . . . . .
H1 H 0.1579 0.2977 0.6600 0.020 Uiso 1 1 calc R U . . .
C7 C 0.22325(11) 0.26198(15) 0.78393(9) 0.0145(3) Uani 1 1 d . . . . .
C8 C 0.28054(12) 0.34432(14) 0.75267(9) 0.0138(3) Uani 1 1 d . . . . .
C10 C 0.19541(13) 0.37061(15) 0.57705(9) 0.0161(3) Uani 1 1 d . . . . .
C3 C 0.34609(12) 0.24350(15) 0.87682(9) 0.0157(3) Uani 1 1 d . . . . .
C1 C 0.35779(12) 0.39741(15) 0.78864(9) 0.0140(3) Uani 1 1 d . . . . .
C2 C 0.38043(13) 0.36326(15) 0.85838(9) 0.0172(3) Uani 1 1 d . . . . .
H2A H 0.3533 0.4206 0.8875 0.021 Uiso 1 1 calc R U . . .
H2B H 0.4482 0.3658 0.8666 0.021 Uiso 1 1 calc R U . . .
C9 C 0.26729(12) 0.37618(14) 0.68655(9) 0.0158(3) Uani 1 1 d . . . . .
H9 H 0.3108 0.4284 0.6702 0.019 Uiso 1 1 calc R U . . .
C6 C 0.24366(12) 0.23495(17) 0.85507(9) 0.0189(4) Uani 1 1 d . . . . .
H6A H 0.2219 0.1561 0.8639 0.023 Uiso 1 1 calc R U . . .
H6B H 0.2084 0.2885 0.8819 0.023 Uiso 1 1 calc R U . . .
C11 C 0.10882(13) 0.37835(16) 0.54525(10) 0.0193(4) Uani 1 1 d . . . . .
H11 H 0.0549 0.3673 0.5688 0.023 Uiso 1 1 calc R U . . .
C5 C 0.40055(15) 0.15146(17) 0.84201(11) 0.0247(4) Uani 1 1 d . . . . .
H5A H 0.3886 0.1585 0.7945 0.037 Uiso 1 1 calc R U . . .
H5B H 0.3814 0.0752 0.8564 0.037 Uiso 1 1 calc R U . . .
H5C H 0.4666 0.1618 0.8529 0.037 Uiso 1 1 calc R U . . .
C16 C 0.27435(13) 0.38704(16) 0.54278(10) 0.0197(4) Uani 1 1 d . . . . .
H16 H 0.3335 0.3830 0.5649 0.024 Uiso 1 1 calc R U . . .
C13 C 0.17995(13) 0.41601(16) 0.44277(9) 0.0191(4) Uani 1 1 d . . . . .
C15 C 0.26601(14) 0.40943(17) 0.47573(10) 0.0212(4) Uani 1 1 d . . . . .
H15 H 0.3200 0.4204 0.4522 0.025 Uiso 1 1 calc R U . . .
C12 C 0.10195(13) 0.40241(18) 0.47880(10) 0.0210(4) Uani 1 1 d . . . . .
H12 H 0.0426 0.4098 0.4572 0.025 Uiso 1 1 calc R U . . .
C4 C 0.35790(14) 0.22776(18) 0.95103(9) 0.0230(4) Uani 1 1 d . . . . .
H4A H 0.4235 0.2319 0.9648 0.034 Uiso 1 1 calc R U . . .
H4B H 0.3333 0.1527 0.9631 0.034 Uiso 1 1 calc R U . . .
H4C H 0.3244 0.2886 0.9729 0.034 Uiso 1 1 calc R U . . .
C14 C 0.17028(16) 0.4344(2) 0.36957(10) 0.0293(5) Uani 1 1 d . . . . .
H14A H 0.2315 0.4361 0.3517 0.044 Uiso 1 1 calc R U . . .
H14B H 0.1388 0.5076 0.3602 0.044 Uiso 1 1 calc R U . . .
H14C H 0.1342 0.3715 0.3492 0.044 Uiso 1 1 calc R U . . .

loop_
_atom_site_aniso_label
_atom_site_aniso_U_11
_atom_site_aniso_U_22
_atom_site_aniso_U_33
_atom_site_aniso_U_23
_atom_site_aniso_U_13
_atom_site_aniso_U_12
Tb1 0.00837(5) 0.00960(5) 0.01173(5) 0.000 0.00030(4) 0.000
O4 0.0172(6) 0.0207(6) 0.0166(6) -0.0031(5) 0.0016(5) -0.0051(5)
O3 0.0131(6) 0.0267(7) 0.0184(6) -0.0030(6) 0.0022(5) -0.0009(5)
O6 0.0240(7) 0.0166(6) 0.0150(6) 0.0006(5) 0.0017(5) -0.0012(5)
O2 0.0119(6) 0.0201(6) 0.0191(6) -0.0010(5) -0.0020(5) -0.0048(5)
O1 0.0190(6) 0.0169(6) 0.0225(7) 0.0010(5) 0.0027(5) -0.0074(5)
O5 0.0356(9) 0.0501(10) 0.0119(7) -0.0035(7) -0.0007(6) -0.0011(8)
N2 0.0176(7) 0.0175(7) 0.0142(7) -0.0004(6) 0.0001(6) 0.0033(6)
N3 0.0187(10) 0.0155(10) 0.0204(11) 0.000 0.0036(8) 0.000
O7 0.0501(15) 0.0106(9) 0.0369(13) 0.000 0.0059(11) 0.000
N1 0.0167(7) 0.0189(7) 0.0150(7) 0.0023(6) -0.0007(6) -0.0038(5)
C7 0.0107(7) 0.0152(8) 0.0176(8) -0.0005(6) 0.0005(6) -0.0003(6)
C8 0.0126(7) 0.0137(7) 0.0147(8) 0.0012(6) -0.0011(6) -0.0033(6)
C10 0.0182(8) 0.0169(8) 0.0130(8) 0.0008(7) -0.0010(6) -0.0024(6)
C3 0.0152(8) 0.0170(8) 0.0147(8) 0.0015(7) -0.0009(6) -0.0020(6)
C1 0.0128(7) 0.0127(7) 0.0164(8) -0.0008(6) 0.0000(6) -0.0012(6)
C2 0.0156(8) 0.0172(8) 0.0182(8) -0.0005(7) -0.0036(6) -0.0036(6)
C9 0.0149(7) 0.0148(8) 0.0177(8) 0.0006(7) 0.0007(6) -0.0007(6)
C6 0.0152(8) 0.0235(9) 0.0178(9) 0.0036(7) -0.0002(7) -0.0067(7)
C11 0.0161(8) 0.0226(9) 0.0190(9) -0.0001(7) 0.0003(7) -0.0020(7)
C5 0.0286(10) 0.0214(9) 0.0238(10) 0.0004(8) -0.0012(8) 0.0067(7)
C16 0.0165(8) 0.0226(9) 0.0201(9) 0.0030(7) 0.0005(7) -0.0010(7)
C13 0.0223(9) 0.0202(9) 0.0149(8) 0.0001(7) 0.0009(7) -0.0037(7)
C15 0.0209(9) 0.0234(9) 0.0197(9) 0.0034(8) 0.0044(7) -0.0020(7)
C12 0.0187(8) 0.0260(9) 0.0180(9) 0.0014(8) -0.0023(7) -0.0041(7)
C4 0.0220(9) 0.0294(10) 0.0171(9) 0.0039(8) -0.0025(7) -0.0013(8)
C14 0.0328(11) 0.0379(12) 0.0169(9) 0.0029(9) -0.0009(8) -0.0069(9)

loop_
_atom_type_symbol
_atom_type_description
_atom_type_scat_dispersion_real
_atom_type_scat_dispersion_imag
_atom_type_scat_source
C C 0.0033 0.0016 'International Tables Vol C Tables 4.2.6.8 and 6.1.1.4'
H H 0.0000 0.0000 'International Tables Vol C Tables 4.2.6.8 and 6.1.1.4'
N N 0.0061 0.0033 'International Tables Vol C Tables 4.2.6.8 and 6.1.1.4'
O O 0.0106 0.0060 'International Tables Vol C Tables 4.2.6.8 and 6.1.1.4'
Tb Tb -0.1723 4.1537 'International Tables Vol C Tables 4.2.6.8 and 6.1.1.4'

loop_
_geom_angle_atom_site_label_1
_geom_angle_atom_site_label_2
_geom_angle_atom_site_label_3
_geom_angle
_geom_angle_site_symmetry_1
_geom_angle_site_symmetry_3
_geom_angle_publ_flag
O4 Tb1 O4 175.70(6) 2_656 . ?
O3 Tb1 O4 50.89(4) . . ?
O3 Tb1 O4 130.67(4) . 2_656 ?
O3 Tb1 O4 130.67(4) 2_656 . ?
O3 Tb1 O4 50.89(4) 2_656 2_656 ?
O3 Tb1 O3 147.74(7) 2_656 . ?
O3 Tb1 O6 81.83(5) 2_656 . ?
O3 Tb1 O6 81.83(5) . 2_656 ?
O3 Tb1 O6 129.99(5) 2_656 2_656 ?
O3 Tb1 O6 129.99(5) . . ?
O3 Tb1 O2 76.50(4) . 4_556 ?
O3 Tb1 O2 116.57(4) . 3 ?
O3 Tb1 O2 116.57(4) 2_656 4_556 ?
O3 Tb1 O2 76.50(4) 2_656 3 ?
O6 Tb1 O4 110.33(4) 2_656 2_656 ?
O6 Tb1 O4 110.33(4) . . ?
O6 Tb1 O4 65.47(4) 2_656 . ?
O6 Tb1 O4 65.48(4) . 2_656 ?
O6 Tb1 O6 51.42(6) . 2_656 ?
O2 Tb1 O4 112.51(4) 4_556 . ?
O2 Tb1 O4 112.51(4) 3 2_656 ?
O2 Tb1 O4 65.69(4) 3 . ?
O2 Tb1 O4 65.69(4) 4_556 2_656 ?
O2 Tb1 O6 70.94(5) 3 2_656 ?
O2 Tb1 O6 68.47(4) 4_556 2_656 ?
O2 Tb1 O6 68.47(4) 3 . ?
O2 Tb1 O6 70.94(5) 4_556 . ?
O2 Tb1 O2 134.73(6) 3 4_556 ?
O1 Tb1 O4 70.60(4) . 2_656 ?
O1 Tb1 O4 113.09(4) 2_656 2_656 ?
O1 Tb1 O4 70.60(4) 2_656 . ?
O1 Tb1 O4 113.09(4) . . ?
O1 Tb1 O3 70.62(5) 2_656 2_656 ?
O1 Tb1 O3 83.55(5) 2_656 . ?
O1 Tb1 O3 83.55(5) . 2_656 ?
O1 Tb1 O3 70.61(5) . . ?
O1 Tb1 O6 132.92(4) . . ?
O1 Tb1 O6 139.45(5) . 2_656 ?
O1 Tb1 O6 132.92(4) 2_656 2_656 ?
O1 Tb1 O6 139.45(5) 2_656 . ?
O1 Tb1 O2 148.29(5) . 3 ?
O1 Tb1 O2 76.39(5) . 4_556 ?
O1 Tb1 O2 148.29(5) 2_656 4_556 ?
O1 Tb1 O2 76.39(5) 2_656 3 ?
O1 Tb1 O1 73.83(7) . 2_656 ?
N2 O4 Tb1 94.69(10) . . ?
N2 O3 Tb1 99.06(10) . . ?
N3 O6 Tb1 96.33(11) . . ?
N3 O6 Tb1 96.33(11) 2_656 . ?
N3 O6 N3 0.0 2_656 . ?
C7 O2 Tb1 149.32(12) . 3_445 ?
C1 O1 Tb1 160.63(13) . . ?
O4 N2 O3 115.14(15) . . ?
O5 N2 O4 122.81(16) . . ?
O5 N2 O3 122.03(17) . . ?
O6 N3 O6 115.9(2) . 2_656 ?
N3 N3 O6 0(10) 2_656 2_656 ?
N3 N3 O6 0(10) 2_656 . ?
N3 N3 O7 0(10) 2_656 . ?
O7 N3 O6 122.04(10) . 2_656 ?
O7 N3 O6 122.04(10) . . ?
N3 O7 N3 0.000(1) 2_656 . ?
C10 N1 H1 117.9 . . ?
C9 N1 H1 117.9 . . ?
C9 N1 C10 124.17(15) . . ?
O2 C7 C8 120.42(17) . . ?
O2 C7 C6 120.90(15) . . ?
C8 C7 C6 118.67(15) . . ?
C7 C8 C1 120.67(16) . . ?
C9 C8 C7 123.33(16) . . ?
C9 C8 C1 115.98(15) . . ?
C11 C10 N1 118.47(16) . . ?
C11 C10 C16 120.52(18) . . ?
C16 C10 N1 120.97(17) . . ?
C6 C3 C2 108.14(15) . . ?
C5 C3 C2 109.82(15) . . ?
C5 C3 C6 109.78(16) . . ?
C4 C3 C2 109.39(15) . . ?
C4 C3 C6 109.56(15) . . ?
C4 C3 C5 110.12(16) . . ?
O1 C1 C8 120.76(17) . . ?
O1 C1 C2 119.63(16) . . ?
C8 C1 C2 119.60(15) . . ?
C3 C2 H2A 108.6 . . ?
C3 C2 H2B 108.6 . . ?
C1 C2 C3 114.63(15) . . ?
C1 C2 H2A 108.6 . . ?
C1 C2 H2B 108.6 . . ?
H2A C2 H2B 107.6 . . ?
N1 C9 C8 126.85(16) . . ?
N1 C9 H9 116.6 . . ?
C8 C9 H9 116.6 . . ?
C7 C6 C3 113.88(14) . . ?
C7 C6 H6A 108.8 . . ?
C7 C6 H6B 108.8 . . ?
C3 C6 H6A 108.8 . . ?
C3 C6 H6B 108.8 . . ?
H6A C6 H6B 107.7 . . ?
C10 C11 H11 120.4 . . ?
C12 C11 C10 119.19(17) . . ?
C12 C11 H11 120.4 . . ?
C3 C5 H5A 109.5 . . ?
C3 C5 H5B 109.5 . . ?
C3 C5 H5C 109.5 . . ?
H5A C5 H5B 109.5 . . ?
H5A C5 H5C 109.5 . . ?
H5B C5 H5C 109.5 . . ?
C10 C16 H16 120.3 . . ?
C10 C16 C15 119.41(18) . . ?
C15 C16 H16 120.3 . . ?
C15 C13 C12 118.31(18) . . ?
C15 C13 C14 121.37(17) . . ?
C12 C13 C14 120.30(18) . . ?
C16 C15 H15 119.5 . . ?
C13 C15 C16 120.96(17) . . ?
C13 C15 H15 119.5 . . ?
C11 C12 C13 121.55(19) . . ?
C11 C12 H12 119.2 . . ?
C13 C12 H12 119.2 . . ?
C3 C4 H4A 109.5 . . ?
C3 C4 H4B 109.5 . . ?
C3 C4 H4C 109.5 . . ?
H4A C4 H4B 109.5 . . ?
H4A C4 H4C 109.5 . . ?
H4B C4 H4C 109.5 . . ?
C13 C14 H14A 109.5 . . ?
C13 C14 H14B 109.5 . . ?
C13 C14 H14C 109.5 . . ?
H14A C14 H14B 109.5 . . ?
H14A C14 H14C 109.5 . . ?
H14B C14 H14C 109.5 . . ?

loop_
_geom_bond_atom_site_label_1
_geom_bond_atom_site_label_2
_geom_bond_distance
_geom_bond_site_symmetry_2
_geom_bond_publ_flag
Tb1 O4 2.5513(13) . ?
Tb1 O4 2.5513(13) 2_656 ?
Tb1 O3 2.4533(14) 2_656 ?
Tb1 O3 2.4533(14) . ?
Tb1 O6 2.4950(13) . ?
Tb1 O6 2.4951(13) 2_656 ?
Tb1 O2 2.4692(12) 4_556 ?
Tb1 O2 2.4692(12) 3 ?
Tb1 O1 2.3558(12) . ?
Tb1 O1 2.3559(12) 2_656 ?
O4 N2 1.269(2) . ?
O3 N2 1.2807(19) . ?
O6 N3 1.2768(17) 2_656 ?
O6 N3 1.2768(17) . ?
O2 Tb1 2.4692(12) 3_445 ?
O2 C7 1.252(2) . ?
O1 C1 1.244(2) . ?
O5 N2 1.212(2) . ?
N3 O6 1.2768(17) 2_656 ?
N3 N3 0.000(4) 2_656 ?
N3 O7 1.214(3) . ?
O7 N3 1.214(3) 2_656 ?
N1 H1 0.8800 . ?
N1 C10 1.427(2) . ?
N1 C9 1.307(2) . ?
C7 C8 1.441(2) . ?
C7 C6 1.500(3) . ?
C8 C1 1.446(2) . ?
C8 C9 1.403(3) . ?
C10 C11 1.387(3) . ?
C10 C16 1.389(3) . ?
C3 C2 1.534(2) . ?
C3 C6 1.533(3) . ?
C3 C5 1.529(3) . ?
C3 C4 1.527(3) . ?
C1 C2 1.498(3) . ?
C2 H2A 0.9900 . ?
C2 H2B 0.9900 . ?
C9 H9 0.9500 . ?
C6 H6A 0.9900 . ?
C6 H6B 0.9900 . ?
C11 H11 0.9500 . ?
C11 C12 1.383(3) . ?
C5 H5A 0.9800 . ?
C5 H5B 0.9800 . ?
C5 H5C 0.9800 . ?
C16 H16 0.9500 . ?
C16 C15 1.393(3) . ?
C13 C15 1.390(3) . ?
C13 C12 1.393(3) . ?
C13 C14 1.509(3) . ?
C15 H15 0.9500 . ?
C12 H12 0.9500 . ?
C4 H4A 0.9800 . ?
C4 H4B 0.9800 . ?
C4 H4C 0.9800 . ?
C14 H14A 0.9800 . ?
C14 H14B 0.9800 . ?
C14 H14C 0.9800 . ?

loop_
_geom_torsion_atom_site_label_1
_geom_torsion_atom_site_label_2
_geom_torsion_atom_site_label_3
_geom_torsion_atom_site_label_4
_geom_torsion
_geom_torsion_site_symmetry_1
_geom_torsion_site_symmetry_2
_geom_torsion_site_symmetry_3
_geom_torsion_site_symmetry_4
_geom_torsion_publ_flag
Tb1 O4 N2 O3 -4.52(15) . . . . ?
Tb1 O4 N2 O5 177.26(16) . . . . ?
Tb1 O3 N2 O4 4.74(15) . . . . ?
Tb1 O3 N2 O5 -177.02(16) . . . . ?
Tb1 O6 N3 O6 0.002(1) . . . 2_656 ?
Tb1 O6 N3 N3 0.0(4) . . . 2_656 ?
Tb1 O6 N3 O7 180.000(1) . . . . ?
Tb1 O2 C7 C8 -146.53(18) 3_445 . . . ?
Tb1 O2 C7 C6 32.5(3) 3_445 . . . ?
Tb1 O1 C1 C8 149.8(3) . . . . ?
Tb1 O1 C1 C2 -29.6(5) . . . . ?
O6 N3 O7 N3 0(100) . . . 2_656 ?
O6 N3 O7 N3 0(100) 2_656 . . 2_656 ?
O2 C7 C8 C1 -179.25(16) . . . . ?
O2 C7 C8 C9 -0.7(3) . . . . ?
O2 C7 C6 C3 149.50(16) . . . . ?
O1 C1 C2 C3 -156.83(16) . . . . ?
N3 O6 N3 O6 0(39) 2_656 . . 2_656 ?
N3 O6 N3 O7 0(82) 2_656 . . . ?
N1 C10 C11 C12 -177.75(17) . . . . ?
N1 C10 C16 C15 176.72(17) . . . . ?
C7 C8 C1 O1 -177.16(16) . . . . ?
C7 C8 C1 C2 2.2(2) . . . . ?
C7 C8 C9 N1 3.0(3) . . . . ?
C8 C7 C6 C3 -31.5(2) . . . . ?
C8 C1 C2 C3 23.8(2) . . . . ?
C10 N1 C9 C8 -175.21(17) . . . . ?
C10 C11 C12 C13 1.7(3) . . . . ?
C10 C16 C15 C13 0.3(3) . . . . ?
C1 C8 C9 N1 -178.39(17) . . . . ?
C2 C3 C6 C7 54.5(2) . . . . ?
C9 N1 C10 C11 -149.98(18) . . . . ?
C9 N1 C10 C16 32.1(3) . . . . ?
C9 C8 C1 O1 4.2(2) . . . . ?
C9 C8 C1 C2 -176.43(16) . . . . ?
C6 C7 C8 C1 1.7(2) . . . . ?
C6 C7 C8 C9 -179.73(17) . . . . ?
C6 C3 C2 C1 -50.6(2) . . . . ?
C11 C10 C16 C15 -1.1(3) . . . . ?
C5 C3 C2 C1 69.1(2) . . . . ?
C5 C3 C6 C7 -65.3(2) . . . . ?
C16 C10 C11 C12 0.1(3) . . . . ?
C15 C13 C12 C11 -2.6(3) . . . . ?
C12 C13 C15 C16 1.5(3) . . . . ?
C4 C3 C2 C1 -169.91(15) . . . . ?
C4 C3 C6 C7 173.68(16) . . . . ?
C14 C13 C15 C16 -176.94(19) . . . . ?
C14 C13 C12 C11 175.93(19) . . . . ?
